data_7709937
loop_
_publ_author_name
'Namdeo, Pavan'
'sheokand, Sonu'
'Kote, Basvaraj S.'
'Radhakrishna, Latchupatula'
'Kunchur, Harish S.'
'Saini, Prateek'
'Ramakrishnan, Srinivasan'
'Balakrishna, Maravanji Shivaramaiah'

_publ_section_title
;
 RuII complexes of 1,2,3-triazoles appended tertiary phosphines,
 [P(Ph){(o-C6H4)(1,2,3-N3C(Ph)CH}2] and [P(Ph){o-C6H4(CCH)-
 (1,2,3-N3-Ph)}2]: Highly active catalysts for transfer hydrogenation of
 carbonyl/nitro compounds and for \a--alkylation of ketones
;
_journal_name_full 'Dalton Transactions'
_journal_paper_doi 10.1039/D2DT00361A
_journal_year 2022
_chemical_formula_moiety 'C34 H25 N6 P'
_chemical_formula_sum 'C34 H25 N6 P'
_chemical_formula_weight 548.57
_space_group_crystal_system triclinic
_space_group_IT_number 2
_space_group_name_Hall '-P 1'
_space_group_name_H-M_alt 'P -1'
_atom_sites_solution_hydrogens geom
_atom_sites_solution_primary direct
_audit_creation_date 2019-07-16
_audit_creation_method
;
Olex2 1.2
(compiled 2018.05.29 svn.r3508 for OlexSys, GUI svn.r5506)
;
_audit_update_record
;
2021-06-25 deposited with the CCDC.	2022-04-04 downloaded from the CCDC.
;
_cell_angle_alpha 67.759(3)
_cell_angle_beta 72.500(3)
_cell_angle_gamma 86.226(3)
_cell_formula_units_Z 2
_cell_length_a 10.2750(4)
_cell_length_b 11.2538(4)
_cell_length_c 13.5669(4)
_cell_measurement_reflns_used 7494
_cell_measurement_temperature 150
_cell_measurement_theta_max 30.8840
_cell_measurement_theta_min 2.4050
_cell_volume 1382.81(9)
_computing_cell_refinement 'CrystalClear-SM Expert 2.0 r7 (Rigaku, 2011)'
_computing_data_collection 'CrystalClear-SM Expert 2.0 r7 (Rigaku, 2011)'
_computing_data_reduction 'CrystalClear-SM Expert 2.0 r7 (Rigaku, 2011)'
_computing_molecular_graphics 'Olex2 (Dolomanov et al., 2009)'
_computing_publication_material 'Olex2 (Dolomanov et al., 2009)'
_computing_structure_refinement 'ShelXL (Sheldrick, 2015)'
_computing_structure_solution 'ShelXT (Sheldrick, 2015)'
_diffrn_ambient_temperature 150
_diffrn_detector CCD
_diffrn_detector_area_resol_mean 28.5714
_diffrn_detector_type 'Rigaku Saturn724+'
_diffrn_measured_fraction_theta_full 0.993
_diffrn_measured_fraction_theta_max 0.993
_diffrn_measurement_details
;
List of Runs (angles in degrees, time in seconds):

  # Type    Start    End  Width  t~exp~   \w     \q     \k     \f   Frames
#--------------------------------------------------------------------------
  1  \w   -110.00  70.00   0.50    8.00    --  -20.00   0.00 108.00  360
  2  \w    -65.50  19.00   0.50    8.00    --  -20.00 -72.00-108.00  169
  3  \w    -78.00  19.00   0.50    8.00    --  -20.00 -72.00 108.00  194
  4  \w    -36.50  -7.50   0.50    8.00    --  -20.00 -72.00 -36.00   58
;
_diffrn_measurement_device 'AFC12 (Right): Kappa 3 circle'
_diffrn_measurement_device_type 'Rigaku Saturn724+ (2x2 bin mode)'
_diffrn_measurement_method 'profile data from \w-scans'
_diffrn_measurement_specimen_support 'Mitegen 50um'
_diffrn_orient_matrix_type 'CrysAlisPro convention (1999,Acta A55,543-557)'
_diffrn_orient_matrix_UB_11 -0.0104589000
_diffrn_orient_matrix_UB_12 0.0665348000
_diffrn_orient_matrix_UB_13 -0.0234773000
_diffrn_orient_matrix_UB_21 0.0696485000
_diffrn_orient_matrix_UB_22 0.0146232000
_diffrn_orient_matrix_UB_23 -0.0087094000
_diffrn_orient_matrix_UB_31 0.0171576000
_diffrn_orient_matrix_UB_32 -0.0031332000
_diffrn_orient_matrix_UB_33 -0.0536266000
_diffrn_radiation_collimation 0.3
_diffrn_radiation_monochromator Confocal
_diffrn_radiation_probe x-ray
_diffrn_radiation_type MoK\a
_diffrn_radiation_wavelength 0.71073
_diffrn_reflns_av_R_equivalents 0.0330
_diffrn_reflns_av_unetI/netI 0.0436
_diffrn_reflns_Laue_measured_fraction_full 0.993
_diffrn_reflns_Laue_measured_fraction_max 0.993
_diffrn_reflns_limit_h_max 12
_diffrn_reflns_limit_h_min -12
_diffrn_reflns_limit_k_max 13
_diffrn_reflns_limit_k_min -11
_diffrn_reflns_limit_l_max 16
_diffrn_reflns_limit_l_min -13
_diffrn_reflns_number 10291
_diffrn_reflns_point_group_measured_fraction_full 0.993
_diffrn_reflns_point_group_measured_fraction_max 0.993
_diffrn_reflns_theta_full 24.999
_diffrn_reflns_theta_max 24.999
_diffrn_reflns_theta_min 2.260
_diffrn_source 'Rotating Anode'
_diffrn_source_current 24.0
_diffrn_source_power 1.2
_diffrn_source_target Mo
_diffrn_source_type 'Rotating Anode'
_diffrn_source_voltage 50.0
_exptl_absorpt_coefficient_mu 0.135
_exptl_absorpt_correction_T_max 1.00000
_exptl_absorpt_correction_T_min 0.79494
_exptl_absorpt_correction_type numerical
_exptl_absorpt_process_details
;
CrysAlisPro 1.171.39.46 (Rigaku Oxford Diffraction, 2018)
Empirical absorption correction using spherical harmonics,
 implemented in SCALE3 ABSPACK scaling algorithm.
;
_exptl_crystal_colour colourless
_exptl_crystal_colour_primary colourless
_exptl_crystal_density_diffrn 1.318
_exptl_crystal_description block
_exptl_crystal_F_000 572
_exptl_crystal_size_max 0.165
_exptl_crystal_size_mid 0.11
_exptl_crystal_size_min 0.095
_refine_diff_density_max 0.440
_refine_diff_density_min -0.301
_refine_diff_density_rms 0.050
_refine_ls_extinction_method none
_refine_ls_goodness_of_fit_ref 1.026
_refine_ls_hydrogen_treatment constr
_refine_ls_matrix_type full
_refine_ls_number_parameters 370
_refine_ls_number_reflns 4831
_refine_ls_number_restraints 0
_refine_ls_restrained_S_all 1.026
_refine_ls_R_factor_all 0.0520
_refine_ls_R_factor_gt 0.0423
_refine_ls_shift/su_max 0.000
_refine_ls_shift/su_mean 0.000
_refine_ls_structure_factor_coef Fsqd
_refine_ls_weighting_details 'w=1/[\s^2^(Fo^2^)+(0.0488P)^2^+0.4497P] where P=(Fo^2^+2Fc^2^)/3'
_refine_ls_weighting_scheme calc
_refine_ls_wR_factor_gt 0.1010
_refine_ls_wR_factor_ref 0.1100
_reflns_Friedel_coverage 0.000
_reflns_number_gt 4084
_reflns_number_total 4831
_reflns_threshold_expression 'I > 2\s(I)'
_cod_data_source_file d2dt00361a2.cif
_cod_data_source_block compound-2_mo
_cod_original_cell_volume 1382.80(9)
_cod_database_code 7709937
_shelx_shelxl_version_number 2014/7
_shelx_space_group_comment
;
The symmetry employed for this shelxl refinement is uniquely defined
by the following loop, which should always be used as a source of
symmetry information in preference to the above space-group names.
They are only intended as comments.
;
_shelx_estimated_absorpt_t_max 0.987
_shelx_estimated_absorpt_t_min 0.978
_reflns_odcompleteness_completeness 88.16
_reflns_odcompleteness_iscentric 1
_reflns_odcompleteness_theta 30.97
_olex2_refinement_description
;
1. Fixed Uiso
 At 1.2 times of:
  All C(H) groups
2.a Aromatic/amide H refined with riding coordinates:
 C2(H2), C30(H30), C4(H4), C34(H34), C3(H3), C5(H5), C32(H32), C16(H16),
 C8(H8), C33(H33), C31(H31), C17(H17), C18(H18), C19(H19), C22(H22), C24(H24),
 C14(H14), C25(H25), C28(H28), C26(H26), C10(H10), C13(H13), C27(H27), C12(H12),
  C11(H11)
;
_olex2_submission_special_instructions 'No special instructions were received'
_oxdiff_exptl_absorpt_empirical_details
;
Empirical correction (ABSPACK) includes:
- Absorption correction using spherical harmonics
- Frame scaling
- Detector area scaling
;
_oxdiff_exptl_absorpt_empirical_full_max 1.544
_oxdiff_exptl_absorpt_empirical_full_min 0.812

loop_
_space_group_symop_operation_xyz
'x, y, z'
'-x, -y, -z'

loop_
_atom_site_label
_atom_site_type_symbol
_atom_site_fract_x
_atom_site_fract_y
_atom_site_fract_z
_atom_site_U_iso_or_equiv
_atom_site_adp_type
_atom_site_occupancy
_atom_site_site_symmetry_order
_atom_site_calc_flag
_atom_site_refinement_flags_posn
_atom_site_refinement_flags_adp
_atom_site_refinement_flags_occupancy
_atom_site_disorder_assembly
_atom_site_disorder_group
P1 P 0.65541(5) 0.41730(5) 0.60233(4) 0.02423(14) Uani 1 1 d . . . . .
N6 N 0.39186(15) 0.17912(15) 0.93161(12) 0.0277(4) Uani 1 1 d . . . . .
N3 N 0.43366(15) 0.75459(15) 0.63340(13) 0.0277(4) Uani 1 1 d . . . . .
N5 N 0.32466(17) 0.26577(16) 0.97300(13) 0.0352(4) Uani 1 1 d . . . . .
N2 N 0.52097(17) 0.85921(16) 0.58157(14) 0.0377(4) Uani 1 1 d . . . . .
N4 N 0.40516(17) 0.36974(16) 0.92906(13) 0.0344(4) Uani 1 1 d . . . . .
N1 N 0.62221(17) 0.83461(16) 0.50688(14) 0.0364(4) Uani 1 1 d . . . . .
C2 C 0.82286(18) 0.50069(19) 0.37712(15) 0.0286(4) Uani 1 1 d . . . . .
H2 H 0.8505 0.4147 0.3956 0.034 Uiso 1 1 calc R . . . .
C29 C 0.75632(18) 0.27604(18) 0.60397(14) 0.0251(4) Uani 1 1 d . . . . .
C6 C 0.69495(17) 0.66482(18) 0.43093(15) 0.0253(4) Uani 1 1 d . . . . .
C1 C 0.73464(17) 0.53681(18) 0.46060(14) 0.0247(4) Uani 1 1 d . . . . .
C30 C 0.6920(2) 0.17092(18) 0.60476(15) 0.0304(4) Uani 1 1 d . . . . .
H30 H 0.5994 0.1750 0.6046 0.036 Uiso 1 1 calc R . . . .
C4 C 0.8322(2) 0.7119(2) 0.23960(16) 0.0342(5) Uani 1 1 d . . . . .
H4 H 0.8644 0.7712 0.1646 0.041 Uiso 1 1 calc R . . . .
C34 C 0.89204(19) 0.26815(19) 0.60439(15) 0.0295(4) Uani 1 1 d . . . . .
H34 H 0.9375 0.3385 0.6051 0.035 Uiso 1 1 calc R . . . .
C3 C 0.87102(19) 0.5876(2) 0.26783(16) 0.0330(5) Uani 1 1 d . . . . .
H3 H 0.9310 0.5608 0.2125 0.040 Uiso 1 1 calc R . . . .
C20 C 0.63687(18) 0.44985(18) 0.80135(15) 0.0265(4) Uani 1 1 d . . . . .
C5 C 0.74573(19) 0.75100(19) 0.32073(16) 0.0321(4) Uani 1 1 d . . . . .
H5 H 0.7207 0.8378 0.3010 0.038 Uiso 1 1 calc R . . . .
C15 C 0.71444(18) 0.48102(17) 0.68901(15) 0.0245(4) Uani 1 1 d . . . . .
C21 C 0.52427(18) 0.35123(18) 0.85791(14) 0.0260(4) Uani 1 1 d . . . . .
C9 C 0.30720(18) 0.75325(18) 0.71540(15) 0.0281(4) Uani 1 1 d . . . . .
C32 C 0.8953(2) 0.0545(2) 0.60495(17) 0.0382(5) Uani 1 1 d . . . . .
H32 H 0.9429 -0.0209 0.6051 0.046 Uiso 1 1 calc R . . . .
C16 C 0.82267(18) 0.57334(18) 0.64368(15) 0.0281(4) Uani 1 1 d . . . . .
H16 H 0.8771 0.5941 0.5684 0.034 Uiso 1 1 calc R . . . .
C8 C 0.48034(18) 0.66251(18) 0.59224(15) 0.0272(4) Uani 1 1 d . . . . .
H8 H 0.4386 0.5798 0.6147 0.033 Uiso 1 1 calc R . . . .
C33 C 0.9614(2) 0.1582(2) 0.60379(16) 0.0350(5) Uani 1 1 d . . . . .
H33 H 1.0545 0.1543 0.6026 0.042 Uiso 1 1 calc R . . . .
C31 C 0.7601(2) 0.0599(2) 0.60584(17) 0.0375(5) Uani 1 1 d . . . . .
H31 H 0.7143 -0.0115 0.6072 0.045 Uiso 1 1 calc R . . . .
C17 C 0.8525(2) 0.6354(2) 0.70596(17) 0.0338(5) Uani 1 1 d . . . . .
H17 H 0.9269 0.6976 0.6736 0.041 Uiso 1 1 calc R . . . .
C7 C 0.60042(18) 0.71403(18) 0.51143(15) 0.0266(4) Uani 1 1 d . . . . .
C23 C 0.33092(19) 0.05395(19) 0.96760(15) 0.0295(4) Uani 1 1 d . . . . .
C18 C 0.7736(2) 0.6063(2) 0.81522(17) 0.0362(5) Uani 1 1 d . . . . .
H18 H 0.7920 0.6502 0.8576 0.043 Uiso 1 1 calc R . . . .
C19 C 0.6683(2) 0.5135(2) 0.86263(16) 0.0334(5) Uani 1 1 d . . . . .
H19 H 0.6160 0.4924 0.9384 0.040 Uiso 1 1 calc R . . . .
C22 C 0.51552(19) 0.23028(18) 0.85965(15) 0.0286(4) Uani 1 1 d . . . . .
H22 H 0.5824 0.1902 0.8188 0.034 Uiso 1 1 calc R . . . .
C24 C 0.2245(2) 0.0086(2) 1.06653(16) 0.0365(5) Uani 1 1 d . . . . .
H24 H 0.1936 0.0601 1.1098 0.044 Uiso 1 1 calc R . . . .
C14 C 0.2608(2) 0.64096(19) 0.80725(17) 0.0344(5) Uani 1 1 d . . . . .
H14 H 0.3135 0.5670 0.8169 0.041 Uiso 1 1 calc R . . . .
C25 C 0.1645(2) -0.1122(2) 1.10114(18) 0.0423(5) Uani 1 1 d . . . . .
H25 H 0.0904 -0.1434 1.1679 0.051 Uiso 1 1 calc R . . . .
C28 C 0.3786(2) -0.0213(2) 0.90539(16) 0.0357(5) Uani 1 1 d . . . . .
H28 H 0.4516 0.0102 0.8379 0.043 Uiso 1 1 calc R . . . .
C26 C 0.2110(2) -0.1878(2) 1.03961(18) 0.0448(6) Uani 1 1 d . . . . .
H26 H 0.1688 -0.2708 1.0640 0.054 Uiso 1 1 calc R . . . .
C10 C 0.2334(2) 0.8628(2) 0.70021(17) 0.0359(5) Uani 1 1 d . . . . .
H10 H 0.2667 0.9396 0.6369 0.043 Uiso 1 1 calc R . . . .
C13 C 0.1363(2) 0.6379(2) 0.88518(18) 0.0396(5) Uani 1 1 d . . . . .
H13 H 0.1030 0.5610 0.9485 0.048 Uiso 1 1 calc R . . . .
C27 C 0.3188(2) -0.1434(2) 0.94249(18) 0.0436(5) Uani 1 1 d . . . . .
H27 H 0.3521 -0.1967 0.9011 0.052 Uiso 1 1 calc R . . . .
C12 C 0.0603(2) 0.7456(2) 0.87158(18) 0.0402(5) Uani 1 1 d . . . . .
H12 H -0.0253 0.7429 0.9249 0.048 Uiso 1 1 calc R . . . .
C11 C 0.1097(2) 0.8575(2) 0.77966(18) 0.0412(5) Uani 1 1 d . . . . .
H11 H 0.0580 0.9320 0.7709 0.049 Uiso 1 1 calc R . . . .

loop_
_atom_site_aniso_label
_atom_site_aniso_U_11
_atom_site_aniso_U_22
_atom_site_aniso_U_33
_atom_site_aniso_U_23
_atom_site_aniso_U_13
_atom_site_aniso_U_12
P1 0.0221(3) 0.0255(3) 0.0231(3) -0.0091(2) -0.00296(19) -0.0033(2)
N6 0.0267(8) 0.0290(9) 0.0230(8) -0.0079(7) -0.0027(7) -0.0031(7)
N3 0.0251(8) 0.0238(8) 0.0330(9) -0.0108(7) -0.0061(7) -0.0026(7)
N5 0.0310(9) 0.0337(10) 0.0333(9) -0.0132(8) 0.0026(7) -0.0023(8)
N2 0.0339(10) 0.0262(9) 0.0456(10) -0.0127(8) -0.0016(8) -0.0040(8)
N4 0.0322(9) 0.0338(10) 0.0302(9) -0.0122(8) 0.0016(7) -0.0024(8)
N1 0.0327(9) 0.0271(9) 0.0420(10) -0.0108(8) -0.0024(8) -0.0033(8)
C2 0.0250(10) 0.0316(11) 0.0297(10) -0.0131(9) -0.0056(8) -0.0049(8)
C29 0.0259(9) 0.0268(10) 0.0190(9) -0.0081(8) -0.0014(7) -0.0026(8)
C6 0.0191(9) 0.0286(10) 0.0273(10) -0.0085(8) -0.0068(7) -0.0046(8)
C1 0.0209(9) 0.0288(10) 0.0249(9) -0.0104(8) -0.0060(8) -0.0053(8)
C30 0.0303(10) 0.0311(11) 0.0315(10) -0.0119(9) -0.0106(8) -0.0029(9)
C4 0.0290(10) 0.0414(13) 0.0249(10) -0.0048(9) -0.0057(8) -0.0089(9)
C34 0.0264(10) 0.0302(11) 0.0283(10) -0.0106(8) -0.0019(8) -0.0059(8)
C3 0.0263(10) 0.0456(13) 0.0259(10) -0.0153(9) -0.0021(8) -0.0054(9)
C20 0.0231(9) 0.0266(10) 0.0281(10) -0.0115(8) -0.0035(8) 0.0000(8)
C5 0.0269(10) 0.0305(11) 0.0337(11) -0.0050(9) -0.0097(9) -0.0053(8)
C15 0.0209(9) 0.0245(10) 0.0277(10) -0.0110(8) -0.0051(8) 0.0011(8)
C21 0.0251(10) 0.0317(11) 0.0191(9) -0.0097(8) -0.0032(7) 0.0003(8)
C9 0.0243(10) 0.0306(11) 0.0317(10) -0.0146(9) -0.0071(8) -0.0011(8)
C32 0.0474(13) 0.0315(12) 0.0381(12) -0.0177(10) -0.0116(10) 0.0090(10)
C16 0.0224(9) 0.0316(11) 0.0286(10) -0.0125(9) -0.0029(8) -0.0020(8)
C8 0.0254(10) 0.0249(10) 0.0334(10) -0.0125(8) -0.0094(8) -0.0001(8)
C33 0.0286(10) 0.0358(12) 0.0357(11) -0.0112(9) -0.0061(9) 0.0038(9)
C31 0.0489(13) 0.0294(11) 0.0390(12) -0.0157(9) -0.0153(10) -0.0015(10)
C17 0.0260(10) 0.0357(12) 0.0410(11) -0.0183(10) -0.0059(9) -0.0040(9)
C7 0.0232(9) 0.0245(10) 0.0319(10) -0.0093(8) -0.0096(8) 0.0002(8)
C23 0.0283(10) 0.0301(11) 0.0268(10) -0.0062(8) -0.0085(8) -0.0040(8)
C18 0.0333(11) 0.0431(13) 0.0427(12) -0.0287(10) -0.0093(9) -0.0001(10)
C19 0.0326(11) 0.0401(12) 0.0289(10) -0.0193(9) -0.0024(9) -0.0011(9)
C22 0.0254(10) 0.0319(11) 0.0241(9) -0.0107(8) -0.0004(8) -0.0014(8)
C24 0.0306(11) 0.0389(12) 0.0319(11) -0.0076(9) -0.0042(9) -0.0038(9)
C14 0.0334(11) 0.0273(11) 0.0410(12) -0.0140(9) -0.0074(9) -0.0004(9)
C25 0.0355(12) 0.0455(14) 0.0341(12) -0.0022(10) -0.0070(9) -0.0144(10)
C28 0.0394(12) 0.0369(12) 0.0274(10) -0.0082(9) -0.0081(9) -0.0077(10)
C26 0.0504(14) 0.0383(13) 0.0403(12) 0.0005(10) -0.0216(11) -0.0179(11)
C10 0.0349(11) 0.0367(12) 0.0342(11) -0.0118(9) -0.0107(9) 0.0066(9)
C13 0.0368(12) 0.0361(12) 0.0414(12) -0.0152(10) -0.0020(10) -0.0099(10)
C27 0.0573(14) 0.0392(13) 0.0409(12) -0.0154(10) -0.0215(11) -0.0061(11)
C12 0.0264(11) 0.0556(15) 0.0443(13) -0.0283(12) -0.0058(9) 0.0010(10)
C11 0.0357(12) 0.0496(14) 0.0417(12) -0.0216(11) -0.0131(10) 0.0145(11)

loop_
_atom_type_symbol
_atom_type_description
_atom_type_scat_dispersion_real
_atom_type_scat_dispersion_imag
_atom_type_scat_source
C C 0.0033 0.0016 'International Tables Vol C Tables 4.2.6.8 and 6.1.1.4'
H H 0.0000 0.0000 'International Tables Vol C Tables 4.2.6.8 and 6.1.1.4'
N N 0.0061 0.0033 'International Tables Vol C Tables 4.2.6.8 and 6.1.1.4'
P P 0.1023 0.0942 'International Tables Vol C Tables 4.2.6.8 and 6.1.1.4'

loop_
_geom_angle_atom_site_label_1
_geom_angle_atom_site_label_2
_geom_angle_atom_site_label_3
_geom_angle
_geom_angle_site_symmetry_1
_geom_angle_site_symmetry_3
_geom_angle_publ_flag
C29 P1 C1 102.87(8) . . ?
C29 P1 C15 104.21(8) . . ?
C15 P1 C1 101.82(8) . . ?
N5 N6 C23 120.18(15) . . ?
C22 N6 N5 110.12(16) . . ?
C22 N6 C23 129.68(16) . . ?
N2 N3 C9 120.97(15) . . ?
N2 N3 C8 110.77(15) . . ?
C8 N3 C9 128.17(16) . . ?
N4 N5 N6 107.30(14) . . ?
N1 N2 N3 106.82(15) . . ?
N5 N4 C21 109.10(15) . . ?
N2 N1 C7 109.31(16) . . ?
C1 C2 H2 119.3 . . ?
C3 C2 H2 119.3 . . ?
C3 C2 C1 121.47(18) . . ?
C30 C29 P1 117.23(14) . . ?
C30 C29 C34 118.46(17) . . ?
C34 C29 P1 124.31(15) . . ?
C1 C6 C7 123.18(16) . . ?
C5 C6 C1 119.44(16) . . ?
C5 C6 C7 117.37(17) . . ?
C2 C1 P1 121.41(14) . . ?
C2 C1 C6 118.15(16) . . ?
C6 C1 P1 120.07(13) . . ?
C29 C30 H30 119.3 . . ?
C29 C30 C31 121.34(18) . . ?
C31 C30 H30 119.3 . . ?
C3 C4 H4 120.1 . . ?
C3 C4 C5 119.83(18) . . ?
C5 C4 H4 120.1 . . ?
C29 C34 H34 119.7 . . ?
C33 C34 C29 120.50(18) . . ?
C33 C34 H34 119.7 . . ?
C2 C3 H3 120.0 . . ?
C4 C3 C2 120.07(18) . . ?
C4 C3 H3 120.0 . . ?
C15 C20 C21 122.51(16) . . ?
C19 C20 C15 119.39(17) . . ?
C19 C20 C21 118.10(16) . . ?
C6 C5 H5 119.5 . . ?
C4 C5 C6 121.02(18) . . ?
C4 C5 H5 119.5 . . ?
C20 C15 P1 119.07(14) . . ?
C16 C15 P1 122.11(13) . . ?
C16 C15 C20 118.22(16) . . ?
N4 C21 C20 121.01(16) . . ?
C22 C21 N4 107.86(17) . . ?
C22 C21 C20 130.99(16) . . ?
C14 C9 N3 118.66(16) . . ?
C14 C9 C10 121.67(18) . . ?
C10 C9 N3 119.66(17) . . ?
C33 C32 H32 119.9 . . ?
C33 C32 C31 120.20(19) . . ?
C31 C32 H32 119.9 . . ?
C15 C16 H16 119.2 . . ?
C17 C16 C15 121.56(17) . . ?
C17 C16 H16 119.2 . . ?
N3 C8 H8 127.5 . . ?
N3 C8 C7 105.07(17) . . ?
C7 C8 H8 127.5 . . ?
C34 C33 H33 119.9 . . ?
C32 C33 C34 120.12(19) . . ?
C32 C33 H33 119.9 . . ?
C30 C31 H31 120.3 . . ?
C32 C31 C30 119.36(19) . . ?
C32 C31 H31 120.3 . . ?
C16 C17 H17 120.2 . . ?
C18 C17 C16 119.68(19) . . ?
C18 C17 H17 120.2 . . ?
N1 C7 C6 120.56(17) . . ?
C8 C7 N1 108.02(16) . . ?
C8 C7 C6 131.26(17) . . ?
C24 C23 N6 118.97(17) . . ?
C28 C23 N6 120.18(17) . . ?
C28 C23 C24 120.84(19) . . ?
C17 C18 H18 120.1 . . ?
C19 C18 C17 119.86(18) . . ?
C19 C18 H18 120.1 . . ?
C20 C19 H19 119.4 . . ?
C18 C19 C20 121.25(18) . . ?
C18 C19 H19 119.4 . . ?
N6 C22 C21 105.61(16) . . ?
N6 C22 H22 127.2 . . ?
C21 C22 H22 127.2 . . ?
C23 C24 H24 120.4 . . ?
C25 C24 C23 119.1(2) . . ?
C25 C24 H24 120.4 . . ?
C9 C14 H14 120.5 . . ?
C9 C14 C13 118.92(18) . . ?
C13 C14 H14 120.5 . . ?
C24 C25 H25 119.8 . . ?
C26 C25 C24 120.5(2) . . ?
C26 C25 H25 119.8 . . ?
C23 C28 H28 120.4 . . ?
C23 C28 C27 119.28(19) . . ?
C27 C28 H28 120.4 . . ?
C25 C26 H26 119.9 . . ?
C25 C26 C27 120.2(2) . . ?
C27 C26 H26 119.9 . . ?
C9 C10 H10 120.8 . . ?
C9 C10 C11 118.3(2) . . ?
C11 C10 H10 120.8 . . ?
C14 C13 H13 119.7 . . ?
C12 C13 C14 120.5(2) . . ?
C12 C13 H13 119.7 . . ?
C28 C27 H27 120.0 . . ?
C26 C27 C28 120.1(2) . . ?
C26 C27 H27 120.0 . . ?
C13 C12 H12 120.2 . . ?
C13 C12 C11 119.51(19) . . ?
C11 C12 H12 120.2 . . ?
C10 C11 H11 119.5 . . ?
C12 C11 C10 121.04(19) . . ?
C12 C11 H11 119.5 . . ?

loop_
_geom_bond_atom_site_label_1
_geom_bond_atom_site_label_2
_geom_bond_distance
_geom_bond_site_symmetry_2
_geom_bond_publ_flag
P1 C29 1.8366(18) . ?
P1 C1 1.8476(18) . ?
P1 C15 1.8411(18) . ?
N6 N5 1.355(2) . ?
N6 C23 1.423(2) . ?
N6 C22 1.350(2) . ?
N3 N2 1.348(2) . ?
N3 C9 1.431(2) . ?
N3 C8 1.352(2) . ?
N5 N4 1.308(2) . ?
N2 N1 1.314(2) . ?
N4 C21 1.371(2) . ?
N1 C7 1.365(2) . ?
C2 H2 0.9500 . ?
C2 C1 1.397(2) . ?
C2 C3 1.387(3) . ?
C29 C30 1.388(3) . ?
C29 C34 1.393(3) . ?
C6 C1 1.409(3) . ?
C6 C5 1.396(3) . ?
C6 C7 1.480(2) . ?
C30 H30 0.9500 . ?
C30 C31 1.388(3) . ?
C4 H4 0.9500 . ?
C4 C3 1.370(3) . ?
C4 C5 1.386(3) . ?
C34 H34 0.9500 . ?
C34 C33 1.388(3) . ?
C3 H3 0.9500 . ?
C20 C15 1.408(2) . ?
C20 C21 1.466(3) . ?
C20 C19 1.397(3) . ?
C5 H5 0.9500 . ?
C15 C16 1.397(3) . ?
C21 C22 1.361(3) . ?
C9 C14 1.381(3) . ?
C9 C10 1.384(3) . ?
C32 H32 0.9500 . ?
C32 C33 1.382(3) . ?
C32 C31 1.383(3) . ?
C16 H16 0.9500 . ?
C16 C17 1.388(3) . ?
C8 H8 0.9500 . ?
C8 C7 1.364(3) . ?
C33 H33 0.9500 . ?
C31 H31 0.9500 . ?
C17 H17 0.9500 . ?
C17 C18 1.381(3) . ?
C23 C24 1.389(3) . ?
C23 C28 1.381(3) . ?
C18 H18 0.9500 . ?
C18 C19 1.378(3) . ?
C19 H19 0.9500 . ?
C22 H22 0.9500 . ?
C24 H24 0.9500 . ?
C24 C25 1.379(3) . ?
C14 H14 0.9500 . ?
C14 C13 1.386(3) . ?
C25 H25 0.9500 . ?
C25 C26 1.376(3) . ?
C28 H28 0.9500 . ?
C28 C27 1.385(3) . ?
C26 H26 0.9500 . ?
C26 C27 1.382(3) . ?
C10 H10 0.9500 . ?
C10 C11 1.385(3) . ?
C13 H13 0.9500 . ?
C13 C12 1.381(3) . ?
C27 H27 0.9500 . ?
C12 H12 0.9500 . ?
C12 C11 1.383(3) . ?
C11 H11 0.9500 . ?

loop_
_geom_torsion_atom_site_label_1
_geom_torsion_atom_site_label_2
_geom_torsion_atom_site_label_3
_geom_torsion_atom_site_label_4
_geom_torsion
_geom_torsion_site_symmetry_1
_geom_torsion_site_symmetry_2
_geom_torsion_site_symmetry_3
_geom_torsion_site_symmetry_4
_geom_torsion_publ_flag
P1 C29 C30 C31 179.90(15) . . . . ?
P1 C29 C34 C33 -178.93(14) . . . . ?
P1 C15 C16 C17 169.71(14) . . . . ?
N6 N5 N4 C21 0.7(2) . . . . ?
N6 C23 C24 C25 179.42(17) . . . . ?
N6 C23 C28 C27 179.32(18) . . . . ?
N3 N2 N1 C7 -0.5(2) . . . . ?
N3 C9 C14 C13 -177.98(17) . . . . ?
N3 C9 C10 C11 178.42(17) . . . . ?
N3 C8 C7 N1 0.2(2) . . . . ?
N3 C8 C7 C6 -175.10(18) . . . . ?
N5 N6 C23 C24 -19.0(3) . . . . ?
N5 N6 C23 C28 161.86(17) . . . . ?
N5 N6 C22 C21 0.5(2) . . . . ?
N5 N4 C21 C20 -176.61(16) . . . . ?
N5 N4 C21 C22 -0.4(2) . . . . ?
N2 N3 C9 C14 -142.72(19) . . . . ?
N2 N3 C9 C10 38.4(3) . . . . ?
N2 N3 C8 C7 -0.5(2) . . . . ?
N2 N1 C7 C6 176.09(16) . . . . ?
N2 N1 C7 C8 0.2(2) . . . . ?
N4 C21 C22 N6 0.0(2) . . . . ?
C29 P1 C1 C2 14.48(16) . . . . ?
C29 P1 C1 C6 -172.70(14) . . . . ?
C29 P1 C15 C20 -98.32(15) . . . . ?
C29 P1 C15 C16 90.77(16) . . . . ?
C29 C30 C31 C32 -0.7(3) . . . . ?
C29 C34 C33 C32 -1.3(3) . . . . ?
C1 P1 C29 C30 -109.97(15) . . . . ?
C1 P1 C29 C34 69.99(16) . . . . ?
C1 P1 C15 C20 154.95(14) . . . . ?
C1 P1 C15 C16 -15.95(16) . . . . ?
C1 C2 C3 C4 -0.1(3) . . . . ?
C1 C6 C5 C4 1.4(3) . . . . ?
C1 C6 C7 N1 141.03(19) . . . . ?
C1 C6 C7 C8 -44.2(3) . . . . ?
C30 C29 C34 C33 1.0(3) . . . . ?
C34 C29 C30 C31 -0.1(3) . . . . ?
C3 C2 C1 P1 173.10(15) . . . . ?
C3 C2 C1 C6 0.2(3) . . . . ?
C3 C4 C5 C6 -1.3(3) . . . . ?
C20 C15 C16 C17 -1.3(3) . . . . ?
C20 C21 C22 N6 175.61(18) . . . . ?
C5 C6 C1 P1 -173.86(14) . . . . ?
C5 C6 C1 C2 -0.8(3) . . . . ?
C5 C6 C7 N1 -39.1(2) . . . . ?
C5 C6 C7 C8 135.7(2) . . . . ?
C5 C4 C3 C2 0.7(3) . . . . ?
C15 P1 C29 C30 144.09(14) . . . . ?
C15 P1 C29 C34 -35.95(17) . . . . ?
C15 P1 C1 C2 122.25(15) . . . . ?
C15 P1 C1 C6 -64.93(15) . . . . ?
C15 C20 C21 N4 -139.15(18) . . . . ?
C15 C20 C21 C22 45.7(3) . . . . ?
C15 C20 C19 C18 0.0(3) . . . . ?
C15 C16 C17 C18 -0.3(3) . . . . ?
C21 C20 C15 P1 10.9(2) . . . . ?
C21 C20 C15 C16 -177.86(16) . . . . ?
C21 C20 C19 C18 179.33(18) . . . . ?
C9 N3 N2 N1 -176.07(16) . . . . ?
C9 N3 C8 C7 175.90(17) . . . . ?
C9 C14 C13 C12 -0.4(3) . . . . ?
C9 C10 C11 C12 -0.5(3) . . . . ?
C16 C17 C18 C19 1.8(3) . . . . ?
C8 N3 N2 N1 0.6(2) . . . . ?
C8 N3 C9 C14 41.2(3) . . . . ?
C8 N3 C9 C10 -137.7(2) . . . . ?
C33 C32 C31 C30 0.4(3) . . . . ?
C31 C32 C33 C34 0.5(3) . . . . ?
C17 C18 C19 C20 -1.6(3) . . . . ?
C7 C6 C1 P1 6.0(2) . . . . ?
C7 C6 C1 C2 179.05(16) . . . . ?
C7 C6 C5 C4 -178.45(17) . . . . ?
C23 N6 N5 N4 177.88(15) . . . . ?
C23 N6 C22 C21 -177.99(17) . . . . ?
C23 C24 C25 C26 1.2(3) . . . . ?
C23 C28 C27 C26 1.3(3) . . . . ?
C19 C20 C15 P1 -169.87(14) . . . . ?
C19 C20 C15 C16 1.4(3) . . . . ?
C19 C20 C21 N4 41.6(2) . . . . ?
C19 C20 C21 C22 -133.6(2) . . . . ?
C22 N6 N5 N4 -0.8(2) . . . . ?
C22 N6 C23 C24 159.39(19) . . . . ?
C22 N6 C23 C28 -19.8(3) . . . . ?
C24 C23 C28 C27 0.2(3) . . . . ?
C24 C25 C26 C27 0.2(3) . . . . ?
C14 C9 C10 C11 -0.4(3) . . . . ?
C14 C13 C12 C11 -0.4(3) . . . . ?
C25 C26 C27 C28 -1.5(3) . . . . ?
C28 C23 C24 C25 -1.4(3) . . . . ?
C10 C9 C14 C13 0.9(3) . . . . ?
C13 C12 C11 C10 0.9(3) . . . . ?
